data_4028285
loop_
_publ_author_name
'Yushang Shao'
'Kai Zhu'
'Zhengchen Qin'
'Ende Li'
'Yanzhong Li'

_publ_section_title
;
 Lewis Acid-Catalyzed Cyclization of Enaminones with Propargylic Alcohols:
 Regioselective Synthesis of Multisubstituted 1,2-Dihydropyridines
;
_journal_name_full 'Journal of Organic Chemistry'
_journal_page_first 5731
_journal_page_last 5736
_journal_paper_doi 10.1021/jo4005553
_journal_volume 78
_journal_year 2013
_chemical_absolute_configuration ad
_chemical_formula_sum 'C33 H28 N2 O3'
_chemical_formula_weight 500.57
_chemical_name_systematic
; 
 ? 
;
_space_group_IT_number 43
_symmetry_cell_setting orthorhombic
_symmetry_space_group_name_Hall 'F 2 -2d'
_symmetry_space_group_name_H-M 'F d d 2'
_atom_sites_solution_hydrogens geom
_atom_sites_solution_primary direct
_atom_sites_solution_secondary difmap
_audit_creation_method SHELXL-97
_cell_angle_alpha 90.00
_cell_angle_beta 90.00
_cell_angle_gamma 90.00
_cell_formula_units_Z 16
_cell_length_a 18.050(2)
_cell_length_b 35.092(4)
_cell_length_c 16.8645(19)
_cell_measurement_reflns_used 2442
_cell_measurement_temperature 293(2)
_cell_measurement_theta_max 45.101
_cell_measurement_theta_min 4.801
_cell_volume 10682(2)
_computing_cell_refinement 'Bruker SMART'
_computing_data_collection 'Bruker SMART'
_computing_data_reduction 'Bruker SHELXTL'
_computing_molecular_graphics 'Bruker SHELXTL'
_computing_publication_material 'Bruker SHELXTL'
_computing_structure_refinement 'SHELXL-97 (Sheldrick, 1997)'
_computing_structure_solution 'SHELXS-97 (Sheldrick, 1990)'
_diffrn_ambient_temperature 293(2)
_diffrn_measured_fraction_theta_full 0.999
_diffrn_measured_fraction_theta_max 0.999
_diffrn_measurement_device_type 'CCD area detector'
_diffrn_measurement_method 'phi and omega scans'
_diffrn_radiation_monochromator graphite
_diffrn_radiation_source 'fine-focus sealed tube'
_diffrn_radiation_type MoK\a
_diffrn_radiation_wavelength 0.71073
_diffrn_reflns_av_R_equivalents 0.0450
_diffrn_reflns_av_sigmaI/netI 0.0498
_diffrn_reflns_limit_h_max 17
_diffrn_reflns_limit_h_min -22
_diffrn_reflns_limit_k_max 43
_diffrn_reflns_limit_k_min -41
_diffrn_reflns_limit_l_max 20
_diffrn_reflns_limit_l_min -20
_diffrn_reflns_number 15681
_diffrn_reflns_theta_full 26.00
_diffrn_reflns_theta_max 26.00
_diffrn_reflns_theta_min 1.75
_exptl_absorpt_coefficient_mu 0.080
_exptl_absorpt_correction_T_max 1.00000
_exptl_absorpt_correction_T_min 0.09466
_exptl_absorpt_correction_type empirical
_exptl_absorpt_process_details sadabs
_exptl_crystal_colour yellow
_exptl_crystal_density_diffrn 1.245
_exptl_crystal_description prismatic
_exptl_crystal_F_000 4224
_exptl_crystal_size_max 0.212
_exptl_crystal_size_mid 0.145
_exptl_crystal_size_min 0.112
_refine_diff_density_max 0.123
_refine_diff_density_min -0.126
_refine_diff_density_rms 0.029
_refine_ls_abs_structure_details 'Flack H D (1983), Acta Cryst. A39, 876-881'
_refine_ls_abs_structure_Flack 1.9(19)
_refine_ls_extinction_coef 0.00019(6)
_refine_ls_extinction_expression Fc^*^=kFc[1+0.001xFc^2^\l^3^/sin(2\q)]^-1/4^
_refine_ls_extinction_method SHELXL
_refine_ls_goodness_of_fit_ref 1.007
_refine_ls_hydrogen_treatment constr
_refine_ls_matrix_type full
_refine_ls_number_parameters 345
_refine_ls_number_reflns 5126
_refine_ls_number_restraints 37
_refine_ls_restrained_S_all 1.028
_refine_ls_R_factor_all 0.1010
_refine_ls_R_factor_gt 0.0484
_refine_ls_shift/su_max 0.001
_refine_ls_shift/su_mean 0.000
_refine_ls_structure_factor_coef Fsqd
_refine_ls_weighting_details 'calc w=1/[\s^2^(Fo^2^)+(0.0725P)^2^+0.0000P] where P=(Fo^2^+2Fc^2^)/3'
_refine_ls_weighting_scheme calc
_refine_ls_wR_factor_gt 0.1221
_refine_ls_wR_factor_ref 0.1446
_reflns_number_gt 2830
_reflns_number_total 5126
_reflns_threshold_expression >2sigma(I)
_cod_data_source_file jo4005553_si_003.cif
_cod_data_source_block cd212316
_cod_database_code 4028285

loop_
_symmetry_equiv_pos_as_xyz
'x, y, z'
'-x, -y, z'
'x+1/4, -y+1/4, z+1/4'
'-x+1/4, y+1/4, z+1/4'
'x, y+1/2, z+1/2'
'-x, -y+1/2, z+1/2'
'x+1/4, -y+3/4, z+3/4'
'-x+1/4, y+3/4, z+3/4'
'x+1/2, y, z+1/2'
'-x+1/2, -y, z+1/2'
'x+3/4, -y+1/4, z+3/4'
'-x+3/4, y+1/4, z+3/4'
'x+1/2, y+1/2, z'
'-x+1/2, -y+1/2, z'
'x+3/4, -y+3/4, z+1/4'
'-x+3/4, y+3/4, z+1/4'

loop_
_atom_site_label
_atom_site_type_symbol
_atom_site_fract_x
_atom_site_fract_y
_atom_site_fract_z
_atom_site_U_iso_or_equiv
_atom_site_adp_type
_atom_site_occupancy
_atom_site_symmetry_multiplicity
_atom_site_calc_flag
_atom_site_refinement_flags
N1 N 0.10314(12) 0.04860(7) 0.39706(17) 0.0714(7) Uani 1 1 d .
N2 N 0.1105(2) -0.03952(13) 0.6758(2) 0.0998(10) Uani 1 1 d .
O1 O -0.06856(14) 0.11923(7) 0.24184(15) 0.0943(7) Uani 1 1 d .
O2 O 0.1410(2) -0.06988(11) 0.6742(2) 0.1438(13) Uani 1 1 d .
O3 O 0.0829(2) -0.02623(11) 0.7353(2) 0.1275(11) Uani 1 1 d .
C1 C 0.04111(16) 0.06980(8) 0.3815(2) 0.0692(8) Uani 1 1 d .
H1 H 0.0040 0.0696 0.4197 0.083 Uiso 1 1 calc R
C2 C 0.02863(17) 0.09103(8) 0.3159(2) 0.0707(9) Uani 1 1 d .
C3 C 0.08828(18) 0.09442(9) 0.2558(3) 0.0819(10) Uani 1 1 d .
C4 C 0.1631(2) 0.08723(9) 0.2952(3) 0.0932(12) Uani 1 1 d .
H4A H 0.1733 0.1080 0.3316 0.112 Uiso 1 1 calc R
H4B H 0.2012 0.0876 0.2547 0.112 Uiso 1 1 calc R
C5 C 0.16828(16) 0.04962(9) 0.3405(2) 0.0806(10) Uani 1 1 d .
C6 C 0.23929(18) 0.05113(11) 0.3902(3) 0.1100(14) Uani 1 1 d .
H6A H 0.2345 0.0705 0.4301 0.165 Uiso 1 1 calc R
H6B H 0.2806 0.0570 0.3564 0.165 Uiso 1 1 calc R
H6C H 0.2472 0.0269 0.4151 0.165 Uiso 1 1 calc R
C7 C -0.04529(18) 0.10801(9) 0.3069(2) 0.0711(8) Uani 1 1 d .
C8 C -0.09536(16) 0.11346(8) 0.3756(2) 0.0627(8) Uani 1 1 d .
C9 C -0.17065(17) 0.10525(9) 0.3673(2) 0.0720(8) Uani 1 1 d .
H9 H -0.1872 0.0933 0.3214 0.086 Uiso 1 1 calc R
C10 C -0.22008(19) 0.11439(11) 0.4248(2) 0.0842(10) Uani 1 1 d .
H10 H -0.2699 0.1084 0.4187 0.101 Uiso 1 1 calc R
C11 C -0.1961(2) 0.13261(11) 0.4925(2) 0.0868(10) Uani 1 1 d .
H11 H -0.2301 0.1394 0.5315 0.104 Uiso 1 1 calc R
C12 C -0.1231(2) 0.14072(10) 0.5025(2) 0.0838(10) Uani 1 1 d .
H12 H -0.1073 0.1529 0.5485 0.101 Uiso 1 1 calc R
C13 C -0.07247(18) 0.13099(9) 0.4451(2) 0.0761(9) Uani 1 1 d .
H13 H -0.0225 0.1362 0.4529 0.091 Uiso 1 1 calc R
C14 C 0.16550(18) 0.01599(9) 0.2838(2) 0.0789(10) Uani 1 1 d .
C15 C 0.23033(19) -0.00024(10) 0.2557(3) 0.0975(12) Uani 1 1 d .
H15 H 0.2758 0.0083 0.2745 0.117 Uiso 1 1 calc R
C16 C 0.2279(3) -0.02904(12) 0.2000(3) 0.1106(15) Uani 1 1 d .
H16 H 0.2719 -0.0393 0.1807 0.133 Uiso 1 1 calc R
C17 C 0.1620(3) -0.04266(11) 0.1731(3) 0.1060(13) Uani 1 1 d .
H17 H 0.1609 -0.0627 0.1370 0.127 Uiso 1 1 calc R
C18 C 0.0966(2) -0.02657(12) 0.1998(3) 0.0963(11) Uani 1 1 d .
H18 H 0.0512 -0.0352 0.1808 0.116 Uiso 1 1 calc R
C19 C 0.09944(19) 0.00262(10) 0.2553(2) 0.0883(11) Uani 1 1 d .
H19 H 0.0555 0.0133 0.2736 0.106 Uiso 1 1 calc R
C20 C 0.10594(16) 0.02666(8) 0.4675(2) 0.0677(8) Uani 1 1 d .
C21 C 0.08294(17) 0.04241(9) 0.5384(2) 0.0755(9) Uani 1 1 d .
H21 H 0.0666 0.0675 0.5398 0.091 Uiso 1 1 calc R
C22 C 0.08400(17) 0.02103(10) 0.6076(2) 0.0821(10) Uani 1 1 d .
H22 H 0.0684 0.0314 0.6554 0.099 Uiso 1 1 calc R
C23 C 0.10880(19) -0.01603(10) 0.6034(2) 0.0795(10) Uani 1 1 d .
C24 C 0.1328(2) -0.03192(9) 0.5341(2) 0.0827(10) Uani 1 1 d .
H24 H 0.1504 -0.0568 0.5336 0.099 Uiso 1 1 calc R
C25 C 0.13111(18) -0.01110(9) 0.4650(2) 0.0780(9) Uani 1 1 d .
H25 H 0.1464 -0.0219 0.4174 0.094 Uiso 1 1 calc R
C26 C 0.0782(2) 0.10291(12) 0.1801(3) 0.1046(13) Uani 1 1 d .
H26 H 0.0295 0.1075 0.1648 0.126 Uiso 1 1 calc R
C27 C 0.1351(3) 0.10601(16) 0.1163(4) 0.138(2) Uani 1 1 d .
H27A H 0.1345 0.1317 0.0948 0.165 Uiso 1 1 calc R
H27B H 0.1838 0.1015 0.1387 0.165 Uiso 1 1 calc R
C28 C 0.1217(3) 0.07858(15) 0.0519(4) 0.1281(17) Uani 1 1 d U
C29 C 0.1531(4) 0.04357(19) 0.0546(4) 0.167(2) Uani 1 1 d U
H29 H 0.1849 0.0374 0.0961 0.200 Uiso 1 1 calc R
C30 C 0.1390(5) 0.0182(2) -0.0011(5) 0.196(3) Uani 1 1 d U
H30 H 0.1612 -0.0056 0.0038 0.235 Uiso 1 1 calc R
C31 C 0.0951(5) 0.0240(2) -0.0647(5) 0.181(2) Uani 1 1 d U
H31 H 0.0888 0.0057 -0.1039 0.217 Uiso 1 1 calc R
C32 C 0.0601(5) 0.0587(3) -0.0676(4) 0.182(2) Uani 1 1 d U
H32 H 0.0269 0.0639 -0.1083 0.219 Uiso 1 1 calc R
C33 C 0.0743(4) 0.08639(19) -0.0096(4) 0.149(2) Uani 1 1 d U
H33 H 0.0515 0.1101 -0.0128 0.179 Uiso 1 1 calc R

loop_
_atom_site_aniso_label
_atom_site_aniso_U_11
_atom_site_aniso_U_22
_atom_site_aniso_U_33
_atom_site_aniso_U_23
_atom_site_aniso_U_13
_atom_site_aniso_U_12
N1 0.0514(14) 0.0547(14) 0.108(2) 0.0041(15) 0.0123(15) 0.0043(12)
N2 0.090(2) 0.107(3) 0.103(3) 0.009(3) -0.019(2) -0.009(2)
O1 0.0789(16) 0.1040(17) 0.1001(19) 0.0195(15) 0.0284(14) 0.0226(13)
O2 0.195(4) 0.092(2) 0.144(3) 0.020(2) -0.018(3) 0.019(2)
O3 0.113(2) 0.159(3) 0.110(2) 0.012(2) -0.002(2) 0.017(2)
C1 0.0482(17) 0.0564(16) 0.103(2) -0.0036(18) 0.0166(17) 0.0041(14)
C2 0.0571(19) 0.0562(17) 0.099(2) 0.0089(18) 0.0230(17) 0.0022(14)
C3 0.060(2) 0.0591(18) 0.126(3) 0.013(2) 0.029(2) 0.0060(15)
C4 0.065(2) 0.065(2) 0.150(4) 0.005(2) 0.034(2) -0.0020(15)
C5 0.0479(18) 0.0638(19) 0.130(3) -0.001(2) 0.0201(19) 0.0004(14)
C6 0.0523(19) 0.088(2) 0.190(4) -0.007(3) 0.005(3) -0.0049(18)
C7 0.067(2) 0.0607(17) 0.086(2) 0.0126(17) 0.015(2) 0.0060(15)
C8 0.0531(17) 0.0513(16) 0.084(2) 0.0075(16) 0.0090(16) 0.0065(13)
C9 0.0566(19) 0.078(2) 0.081(2) 0.0074(17) 0.0025(18) 0.0007(15)
C10 0.0512(18) 0.104(2) 0.098(3) 0.009(2) 0.011(2) 0.0026(18)
C11 0.067(2) 0.096(3) 0.097(3) 0.004(2) 0.023(2) 0.0116(19)
C12 0.081(3) 0.076(2) 0.094(3) -0.0114(19) 0.006(2) 0.0003(18)
C13 0.060(2) 0.0622(18) 0.106(3) 0.0011(19) 0.006(2) 0.0015(15)
C14 0.0532(19) 0.0623(18) 0.121(3) 0.0037(19) 0.0257(19) 0.0037(14)
C15 0.064(2) 0.065(2) 0.163(4) 0.003(2) 0.041(2) 0.0034(17)
C16 0.088(3) 0.079(3) 0.165(4) 0.005(3) 0.061(3) 0.011(2)
C17 0.118(4) 0.076(2) 0.124(3) -0.005(2) 0.046(3) 0.017(2)
C18 0.085(3) 0.088(3) 0.115(3) -0.019(2) 0.015(2) 0.001(2)
C19 0.061(2) 0.086(2) 0.117(3) -0.010(2) 0.021(2) 0.0058(18)
C20 0.0470(16) 0.0559(17) 0.100(2) 0.0027(19) -0.0010(16) -0.0013(13)
C21 0.0598(19) 0.0588(18) 0.108(3) -0.012(2) -0.0014(19) 0.0044(14)
C22 0.0544(19) 0.082(2) 0.110(3) -0.013(2) -0.0073(19) -0.0016(16)
C23 0.0585(19) 0.078(2) 0.102(3) -0.005(2) -0.0177(19) -0.0085(17)
C24 0.074(2) 0.0579(19) 0.116(3) 0.001(2) -0.012(2) -0.0014(16)
C25 0.068(2) 0.0580(19) 0.108(3) -0.008(2) -0.0018(19) 0.0051(15)
C26 0.101(3) 0.094(3) 0.119(3) 0.031(2) 0.054(3) 0.022(2)
C27 0.116(4) 0.137(4) 0.159(4) 0.056(4) 0.082(3) 0.037(3)
C28 0.133(4) 0.119(3) 0.133(3) 0.057(3) 0.085(3) 0.058(3)
C29 0.196(5) 0.148(4) 0.156(4) 0.019(4) 0.078(4) 0.086(4)
C30 0.255(7) 0.184(5) 0.149(5) 0.012(5) 0.088(5) 0.075(5)
C31 0.238(6) 0.175(5) 0.131(4) 0.004(5) 0.078(4) 0.043(5)
C32 0.205(5) 0.193(5) 0.149(4) 0.040(4) 0.065(4) 0.025(5)
C33 0.157(4) 0.143(4) 0.146(4) 0.047(4) 0.061(4) 0.042(3)

loop_
_atom_type_symbol
_atom_type_description
_atom_type_scat_dispersion_real
_atom_type_scat_dispersion_imag
_atom_type_scat_source
C C 0.0033 0.0016 'International Tables Vol C Tables 4.2.6.8 and 6.1.1.4'
H H 0.0000 0.0000 'International Tables Vol C Tables 4.2.6.8 and 6.1.1.4'
N N 0.0061 0.0033 'International Tables Vol C Tables 4.2.6.8 and 6.1.1.4'
O O 0.0106 0.0060 'International Tables Vol C Tables 4.2.6.8 and 6.1.1.4'

loop_
_geom_angle_atom_site_label_1
_geom_angle_atom_site_label_2
_geom_angle_atom_site_label_3
_geom_angle
C1 N1 C20 119.0(2)
C1 N1 C5 120.1(3)
C20 N1 C5 120.9(2)
O2 N2 O3 123.3(4)
O2 N2 C23 119.2(4)
O3 N2 C23 117.4(4)
C2 C1 N1 126.3(3)
C2 C1 H1 116.8
N1 C1 H1 116.8
C1 C2 C7 117.4(3)
C1 C2 C3 118.8(3)
C7 C2 C3 123.8(3)
C26 C3 C2 125.3(4)
C26 C3 C4 125.3(3)
C2 C3 C4 109.4(4)
C3 C4 C5 114.5(3)
C3 C4 H4A 108.6
C5 C4 H4A 108.6
C3 C4 H4B 108.6
C5 C4 H4B 108.6
H4A C4 H4B 107.6
N1 C5 C14 110.6(2)
N1 C5 C4 106.7(2)
C14 C5 C4 110.8(3)
N1 C5 C6 107.8(3)
C14 C5 C6 113.5(3)
C4 C5 C6 107.1(3)
C5 C6 H6A 109.5
C5 C6 H6B 109.5
H6A C6 H6B 109.5
C5 C6 H6C 109.5
H6A C6 H6C 109.5
H6B C6 H6C 109.5
O1 C7 C2 121.9(3)
O1 C7 C8 116.4(3)
C2 C7 C8 121.6(3)
C13 C8 C9 117.8(3)
C13 C8 C7 122.5(3)
C9 C8 C7 119.2(3)
C10 C9 C8 121.3(3)
C10 C9 H9 119.4
C8 C9 H9 119.4
C9 C10 C11 119.7(3)
C9 C10 H10 120.1
C11 C10 H10 120.1
C12 C11 C10 120.3(3)
C12 C11 H11 119.8
C10 C11 H11 119.8
C11 C12 C13 120.3(4)
C11 C12 H12 119.8
C13 C12 H12 119.8
C12 C13 C8 120.5(3)
C12 C13 H13 119.8
C8 C13 H13 119.8
C19 C14 C15 118.4(4)
C19 C14 C5 121.0(3)
C15 C14 C5 120.5(3)
C16 C15 C14 120.5(4)
C16 C15 H15 119.8
C14 C15 H15 119.8
C17 C16 C15 120.8(4)
C17 C16 H16 119.6
C15 C16 H16 119.6
C16 C17 C18 119.6(4)
C16 C17 H17 120.2
C18 C17 H17 120.2
C17 C18 C19 119.2(4)
C17 C18 H18 120.4
C19 C18 H18 120.4
C14 C19 C18 121.5(3)
C14 C19 H19 119.3
C18 C19 H19 119.3
C21 C20 C25 120.1(3)
C21 C20 N1 119.9(3)
C25 C20 N1 120.0(3)
C20 C21 C22 120.5(3)
C20 C21 H21 119.8
C22 C21 H21 119.8
C23 C22 C21 118.2(3)
C23 C22 H22 120.9
C21 C22 H22 120.9
C24 C23 C22 122.1(3)
C24 C23 N2 118.3(4)
C22 C23 N2 119.6(4)
C23 C24 C25 120.1(3)
C23 C24 H24 120.0
C25 C24 H24 120.0
C24 C25 C20 119.0(3)
C24 C25 H25 120.5
C20 C25 H25 120.5
C3 C26 C27 128.2(4)
C3 C26 H26 115.9
C27 C26 H26 115.9
C28 C27 C26 111.8(5)
C28 C27 H27A 109.2
C26 C27 H27A 109.2
C28 C27 H27B 109.2
C26 C27 H27B 109.2
H27A C27 H27B 107.9
C33 C28 C29 117.9(7)
C33 C28 C27 122.0(5)
C29 C28 C27 120.0(7)
C30 C29 C28 120.5(8)
C30 C29 H29 119.7
C28 C29 H29 119.7
C29 C30 C31 125.3(8)
C29 C30 H30 117.4
C31 C30 H30 117.4
C30 C31 C32 115.7(8)
C30 C31 H31 122.2
C32 C31 H31 122.2
C31 C32 C33 120.4(8)
C31 C32 H32 119.8
C33 C32 H32 119.8
C28 C33 C32 120.2(6)
C28 C33 H33 119.9
C32 C33 H33 119.9

loop_
_geom_bond_atom_site_label_1
_geom_bond_atom_site_label_2
_geom_bond_distance
N1 C1 1.370(4)
N1 C20 1.416(4)
N1 C5 1.515(4)
N2 O2 1.199(5)
N2 O3 1.214(4)
N2 C23 1.472(5)
O1 C7 1.239(4)
C1 C2 1.352(4)
C1 H1 0.9300
C2 C7 1.469(4)
C2 C3 1.483(5)
C3 C26 1.324(5)
C3 C4 1.526(5)
C4 C5 1.528(5)
C4 H4A 0.9700
C4 H4B 0.9700
C5 C14 1.520(5)
C5 C6 1.532(5)
C6 H6A 0.9600
C6 H6B 0.9600
C6 H6C 0.9600
C7 C8 1.483(4)
C8 C13 1.386(5)
C8 C9 1.396(4)
C9 C10 1.357(4)
C9 H9 0.9300
C10 C11 1.377(5)
C10 H10 0.9300
C11 C12 1.359(5)
C11 H11 0.9300
C12 C13 1.374(5)
C12 H12 0.9300
C13 H13 0.9300
C14 C19 1.368(5)
C14 C15 1.385(5)
C15 C16 1.380(6)
C15 H15 0.9300
C16 C17 1.360(6)
C16 H16 0.9300
C17 C18 1.384(6)
C17 H17 0.9300
C18 C19 1.389(5)
C18 H18 0.9300
C19 H19 0.9300
C20 C21 1.381(5)
C20 C25 1.402(4)
C21 C22 1.387(5)
C21 H21 0.9300
C22 C23 1.377(5)
C22 H22 0.9300
C23 C24 1.366(5)
C24 C25 1.375(5)
C24 H24 0.9300
C25 H25 0.9300
C26 C27 1.491(6)
C26 H26 0.9300
C27 C28 1.470(8)
C27 H27A 0.9700
C27 H27B 0.9700
C28 C33 1.372(8)
C28 C29 1.354(7)
C29 C30 1.320(11)
C29 H29 0.9300
C30 C31 1.349(10)
C30 H30 0.9300
C31 C32 1.373(10)
C31 H31 0.9300
C32 C33 1.401(9)
C32 H32 0.9300
C33 H33 0.9300

loop_
_geom_torsion_atom_site_label_1
_geom_torsion_atom_site_label_2
_geom_torsion_atom_site_label_3
_geom_torsion_atom_site_label_4
_geom_torsion
C20 N1 C1 C2 -177.4(3)
C5 N1 C1 C2 4.2(4)
N1 C1 C2 C7 173.0(3)
N1 C1 C2 C3 -4.1(5)
C1 C2 C3 C26 156.8(4)
C7 C2 C3 C26 -20.2(5)
C1 C2 C3 C4 -24.1(4)
C7 C2 C3 C4 158.9(3)
C26 C3 C4 C5 -126.9(4)
C2 C3 C4 C5 54.1(4)
C1 N1 C5 C14 -96.9(3)
C20 N1 C5 C14 84.7(3)
C1 N1 C5 C4 23.6(4)
C20 N1 C5 C4 -154.7(3)
C1 N1 C5 C6 138.4(3)
C20 N1 C5 C6 -39.9(4)
C3 C4 C5 N1 -52.7(4)
C3 C4 C5 C14 67.8(4)
C3 C4 C5 C6 -168.0(3)
C1 C2 C7 O1 -161.0(3)
C3 C2 C7 O1 16.0(5)
C1 C2 C7 C8 20.5(4)
C3 C2 C7 C8 -162.5(3)
O1 C7 C8 C13 -128.4(3)
C2 C7 C8 C13 50.2(4)
O1 C7 C8 C9 43.1(4)
C2 C7 C8 C9 -138.3(3)
C13 C8 C9 C10 0.6(4)
C7 C8 C9 C10 -171.4(3)
C8 C9 C10 C11 1.0(5)
C9 C10 C11 C12 -1.4(5)
C10 C11 C12 C13 0.3(5)
C11 C12 C13 C8 1.2(5)
C9 C8 C13 C12 -1.7(4)
C7 C8 C13 C12 170.0(3)
N1 C5 C14 C19 36.4(5)
C4 C5 C14 C19 -81.7(4)
C6 C5 C14 C19 157.7(3)
N1 C5 C14 C15 -147.9(3)
C4 C5 C14 C15 94.0(4)
C6 C5 C14 C15 -26.5(5)
C19 C14 C15 C16 0.4(5)
C5 C14 C15 C16 -175.5(3)
C14 C15 C16 C17 -1.6(6)
C15 C16 C17 C18 2.2(6)
C16 C17 C18 C19 -1.7(6)
C15 C14 C19 C18 0.2(5)
C5 C14 C19 C18 176.0(3)
C17 C18 C19 C14 0.5(5)
C1 N1 C20 C21 -44.7(4)
C5 N1 C20 C21 133.6(3)
C1 N1 C20 C25 134.5(3)
C5 N1 C20 C25 -47.2(4)
C25 C20 C21 C22 -0.5(4)
N1 C20 C21 C22 178.7(3)
C20 C21 C22 C23 0.3(5)
C21 C22 C23 C24 0.7(5)
C21 C22 C23 N2 -179.9(3)
O2 N2 C23 C24 9.1(5)
O3 N2 C23 C24 -173.5(4)
O2 N2 C23 C22 -170.3(4)
O3 N2 C23 C22 7.2(5)
C22 C23 C24 C25 -1.6(5)
N2 C23 C24 C25 179.1(3)
C23 C24 C25 C20 1.3(5)
C21 C20 C25 C24 -0.3(4)
N1 C20 C25 C24 -179.5(3)
C2 C3 C26 C27 -178.6(4)
C4 C3 C26 C27 2.4(7)
C3 C26 C27 C28 119.3(6)
C26 C27 C28 C33 85.2(6)
C26 C27 C28 C29 -90.8(6)
C33 C28 C29 C30 1.0(9)
C27 C28 C29 C30 177.2(6)
C28 C29 C30 C31 1.1(12)
C29 C30 C31 C32 -3.4(13)
C30 C31 C32 C33 3.7(11)
C29 C28 C33 C32 -0.5(8)
C27 C28 C33 C32 -176.7(5)
C31 C32 C33 C28 -1.9(9)
